data_4340329
loop_
_publ_author_name
'Mondal, Prasenjit'
'Agarwala, Hemlata'
'Jana, Rahul Dev'
'Plebst, Sebastian'
'Grupp, Anita'
'Ehret, Fabian'
'Mobin, Shaikh M.'
'Kaim, Wolfgang'
'Lahiri, Goutam Kumar'

_publ_section_title
;
 Sensitivity of a Strained C-C Single Bond to Charge Transfer: Redox
 Activity in Mononuclear and Dinuclear Ruthenium Complexes of
 Bis(arylimino)acenaphthene (BIAN) Ligands.
;
_journal_issue 14
_journal_name_full 'Inorganic chemistry'
_journal_page_first 7389
_journal_page_last 7403
_journal_paper_doi 10.1021/ic500730m
_journal_volume 53
_journal_year 2014
_chemical_formula_sum 'C34 H30 N2 O4 Ru'
_chemical_formula_weight 631.69
_chemical_name_systematic
;
 ?
;
_space_group_IT_number 2
_symmetry_cell_setting triclinic
_symmetry_space_group_name_Hall '-P 1'
_symmetry_space_group_name_H-M 'P -1'
_atom_sites_solution_hydrogens geom
_atom_sites_solution_primary direct
_atom_sites_solution_secondary difmap
_audit_creation_method SHELXL-97
_cell_angle_alpha 105.246(6)
_cell_angle_beta 90.936(6)
_cell_angle_gamma 92.430(6)
_cell_formula_units_Z 4
_cell_length_a 11.8301(9)
_cell_length_b 12.5877(9)
_cell_length_c 20.3389(13)
_cell_measurement_reflns_used 5675
_cell_measurement_temperature 150(2)
_cell_measurement_theta_max 26.3148
_cell_measurement_theta_min 2.9898
_cell_volume 2918.3(4)
_computing_cell_refinement 'CrysAlis RED, Oxford Diffraction Ltd.,'
_computing_data_collection 'CrysAlis CCD, Oxford Diffraction Ltd.,'
_computing_data_reduction 'CrysAlis RED, Oxford Diffraction Ltd.,'
_computing_molecular_graphics Ortep3
_computing_publication_material Shelx97
_computing_structure_refinement 'SHELXL-97 (Sheldrick, 1997)'
_computing_structure_solution 'SHELXS-97 (Sheldrick, 1997)'
_diffrn_ambient_temperature 150(2)
_diffrn_detector_area_resol_mean 15.9948
_diffrn_measured_fraction_theta_full 0.998
_diffrn_measured_fraction_theta_max 0.998
_diffrn_measurement_device_type 'OXFORD DIFFRACTION SUPER NOVA'
_diffrn_measurement_method \w/q-scan
_diffrn_radiation_monochromator graphite
_diffrn_radiation_source 'Micro-Focus (Mo) X-ray Source'
_diffrn_radiation_type MoK\a
_diffrn_radiation_wavelength 0.71073
_diffrn_reflns_av_R_equivalents 0.0769
_diffrn_reflns_av_sigmaI/netI 0.0862
_diffrn_reflns_limit_h_max 12
_diffrn_reflns_limit_h_min -14
_diffrn_reflns_limit_k_max 14
_diffrn_reflns_limit_k_min -14
_diffrn_reflns_limit_l_max 23
_diffrn_reflns_limit_l_min -24
_diffrn_reflns_number 23001
_diffrn_reflns_theta_full 25.00
_diffrn_reflns_theta_max 25.00
_diffrn_reflns_theta_min 3.00
_exptl_absorpt_coefficient_mu 0.578
_exptl_absorpt_correction_T_max 0.9081
_exptl_absorpt_correction_T_min 0.8548
_exptl_absorpt_correction_type multi-scan
_exptl_absorpt_process_details
;
CrysAlis RED, Oxford Diffraction Ltd.,
Version 1.171.31.7 (release 18-10-2006 CrysAlis171 .NET)
(compiled Oct 18 2006,16:28:17)
Empirical absorption correction using spherical harmonics,
 implemented in SCALE3 ABSPACK scaling algorithm.
;
_exptl_crystal_colour black
_exptl_crystal_density_diffrn 1.438
_exptl_crystal_density_method 'not measured'
_exptl_crystal_description block
_exptl_crystal_F_000 1296
_exptl_crystal_size_max 0.28
_exptl_crystal_size_mid 0.21
_exptl_crystal_size_min 0.17
_refine_diff_density_max 1.479
_refine_diff_density_min -1.182
_refine_diff_density_rms 0.101
_refine_ls_extinction_method none
_refine_ls_goodness_of_fit_ref 1.088
_refine_ls_hydrogen_treatment mixed
_refine_ls_matrix_type full
_refine_ls_number_parameters 747
_refine_ls_number_reflns 10237
_refine_ls_number_restraints 0
_refine_ls_restrained_S_all 1.088
_refine_ls_R_factor_all 0.0909
_refine_ls_R_factor_gt 0.0639
_refine_ls_shift/su_max 0.001
_refine_ls_shift/su_mean 0.000
_refine_ls_structure_factor_coef Fsqd
_refine_ls_weighting_details 'calc w=1/[\s^2^(Fo^2^)+(0.0808P)^2^+0.6568P] where P=(Fo^2^+2Fc^2^)/3'
_refine_ls_weighting_scheme calc
_refine_ls_wR_factor_gt 0.1560
_refine_ls_wR_factor_ref 0.1837
_reflns_number_gt 7293
_reflns_number_total 10237
_reflns_threshold_expression >2sigma(I)
_cod_data_source_file ic500730m_si_001.cif
_cod_data_source_block 1a
_cod_depositor_comments
;
The following automatic conversions were performed:

'_symmetry_cell_setting' value 'Triclinic' changed to 'triclinic'
according to
/usr/data/users/saulius/crontab/automatic-downloads/rss-feeds/ACS/lib/dictionaries/cif_core.dic
dictionary named 'cif_core.dic' version 2.4.2 from 2011-04-26.

Automatic conversion script
Id: cif_fix_values 2281 2013-09-26 08:29:07Z andrius 

 Adding full bibliography for 4340327--4340333.cif.
;
_cod_database_code 4340329

loop_
_symmetry_equiv_pos_as_xyz
'x, y, z'
'-x, -y, -z'

loop_
_atom_site_label
_atom_site_type_symbol
_atom_site_fract_x
_atom_site_fract_y
_atom_site_fract_z
_atom_site_U_iso_or_equiv
_atom_site_adp_type
_atom_site_occupancy
_atom_site_symmetry_multiplicity
_atom_site_calc_flag
_atom_site_refinement_flags
Ru1 Ru 0.21770(4) 0.25832(4) 0.13009(2) 0.04724(16) Uani 1 1 d .
Ru2 Ru 0.24047(4) 0.95351(4) 0.71558(2) 0.04478(16) Uani 1 1 d .
O1 O 0.3853(3) 0.2447(3) 0.11277(19) 0.0565(10) Uani 1 1 d .
O2 O 0.1852(3) 0.0956(3) 0.08277(17) 0.0513(9) Uani 1 1 d .
O3 O 0.1965(3) 0.2896(3) 0.03709(19) 0.0536(10) Uani 1 1 d .
O4 O 0.0502(3) 0.2676(3) 0.14715(18) 0.0515(9) Uani 1 1 d .
O5 O 0.3462(3) 0.9551(3) 0.63841(18) 0.0505(9) Uani 1 1 d .
O6 O 0.3075(3) 0.8148(3) 0.73159(17) 0.0470(9) Uani 1 1 d .
O7 O 0.3682(3) 1.0477(3) 0.77580(19) 0.0513(9) Uani 1 1 d .
O8 O 0.1429(3) 0.9592(3) 0.79732(17) 0.0486(9) Uani 1 1 d .
N1 N 0.2432(4) 0.2399(4) 0.2236(2) 0.0499(11) Uani 1 1 d .
N2 N 0.2542(4) 0.4140(4) 0.1797(2) 0.0531(12) Uani 1 1 d .
N3 N 0.1173(4) 0.8681(4) 0.6531(2) 0.0441(10) Uani 1 1 d .
N4 N 0.1601(4) 1.0789(4) 0.6948(2) 0.0471(11) Uani 1 1 d .
C1 C 0.2446(5) 0.1370(5) 0.2400(3) 0.0482(13) Uani 1 1 d .
C2 C 0.3447(5) 0.0992(5) 0.2578(3) 0.0565(15) Uani 1 1 d .
H2 H 0.4110 0.1431 0.2619 0.068 Uiso 1 1 calc R
C3 C 0.3472(6) -0.0039(6) 0.2695(3) 0.0669(17) Uani 1 1 d .
H3 H 0.4152 -0.0293 0.2814 0.080 Uiso 1 1 calc R
C4 C 0.2494(6) -0.0688(5) 0.2637(3) 0.0642(17) Uani 1 1 d .
H4 H 0.2509 -0.1372 0.2730 0.077 Uiso 1 1 calc R
C5 C 0.1485(6) -0.0329(5) 0.2439(3) 0.0610(16) Uani 1 1 d .
H5 H 0.0825 -0.0774 0.2388 0.073 Uiso 1 1 calc R
C6 C 0.1472(5) 0.0703(5) 0.2317(3) 0.0540(15) Uani 1 1 d .
H6 H 0.0801 0.0948 0.2179 0.065 Uiso 1 1 calc R
C7 C 0.2678(6) 0.4995(6) 0.1456(4) 0.0710(19) Uani 1 1 d .
C8 C 0.3531(7) 0.4939(6) 0.0992(4) 0.092(2) Uani 1 1 d .
H8 H 0.4045 0.4385 0.0933 0.111 Uiso 1 1 calc R
C9 C 0.3621(9) 0.5717(8) 0.0611(6) 0.128(4) Uani 1 1 d .
H9 H 0.4162 0.5664 0.0279 0.153 Uiso 1 1 calc R
C10 C 0.2905(10) 0.6537(8) 0.0739(6) 0.115(3) Uani 1 1 d .
H10 H 0.2986 0.7072 0.0501 0.138 Uiso 1 1 calc R
C11 C 0.2067(8) 0.6632(7) 0.1197(5) 0.103(3) Uani 1 1 d .
H11 H 0.1590 0.7217 0.1267 0.123 Uiso 1 1 calc R
C12 C 0.1930(7) 0.5831(7) 0.1566(5) 0.092(2) Uani 1 1 d .
H12 H 0.1352 0.5866 0.1874 0.111 Uiso 1 1 calc R
C13 C 0.2794(5) 0.4301(5) 0.2448(3) 0.0528(14) Uani 1 1 d .
C14 C 0.3219(5) 0.5241(5) 0.3012(3) 0.0628(18) Uani 1 1 d .
C15 C 0.3570(5) 0.6307(5) 0.3076(4) 0.0683(18) Uani 1 1 d .
H15 H 0.3542 0.6605 0.2704 0.082 Uiso 1 1 calc R
C16 C 0.3986(5) 0.6966(6) 0.3732(4) 0.081(2) Uani 1 1 d .
H16 H 0.4245 0.7692 0.3782 0.097 Uiso 1 1 calc R
C17 C 0.4003(6) 0.6535(6) 0.4278(4) 0.082(2) Uani 1 1 d .
H17 H 0.4262 0.6985 0.4698 0.098 Uiso 1 1 calc R
C18 C 0.3651(6) 0.5448(6) 0.4238(3) 0.0685(19) Uani 1 1 d .
C19 C 0.3657(6) 0.4897(6) 0.4751(3) 0.077(2) Uani 1 1 d .
H19 H 0.3901 0.5278 0.5190 0.092 Uiso 1 1 calc R
C20 C 0.3313(6) 0.3814(7) 0.4620(3) 0.075(2) Uani 1 1 d .
H20 H 0.3300 0.3485 0.4980 0.090 Uiso 1 1 calc R
C21 C 0.2971(5) 0.3165(6) 0.3956(3) 0.0641(17) Uani 1 1 d .
H21 H 0.2757 0.2421 0.3876 0.077 Uiso 1 1 calc R
C22 C 0.2969(5) 0.3674(5) 0.3441(3) 0.0558(15) Uani 1 1 d .
C23 C 0.3276(5) 0.4800(5) 0.3589(3) 0.0598(16) Uani 1 1 d .
C24 C 0.2699(5) 0.3343(5) 0.2699(3) 0.0533(14) Uani 1 1 d .
C25 C 0.5604(5) 0.1613(6) 0.0985(3) 0.075(2) Uani 1 1 d .
H25A H 0.5884 0.2178 0.0784 0.112 Uiso 1 1 calc R
H25B H 0.5892 0.0919 0.0747 0.112 Uiso 1 1 calc R
H25C H 0.5849 0.1790 0.1456 0.112 Uiso 1 1 calc R
C26 C 0.4329(5) 0.1535(6) 0.0937(3) 0.0603(16) Uani 1 1 d .
C27 C 0.3765(6) 0.0498(5) 0.0715(3) 0.0622(17) Uani 1 1 d .
H27 H 0.4224 -0.0101 0.0594 0.075 Uiso 1 1 calc R
C28 C 0.2618(6) 0.0256(5) 0.0654(3) 0.0571(15) Uani 1 1 d .
C29 C 0.2156(7) -0.0912(5) 0.0366(4) 0.086(2) Uani 1 1 d .
H29A H 0.1800 -0.1170 0.0719 0.129 Uiso 1 1 calc R
H29B H 0.2763 -0.1375 0.0187 0.129 Uiso 1 1 calc R
H29C H 0.1609 -0.0934 0.0007 0.129 Uiso 1 1 calc R
C30 C 0.1157(6) 0.3592(6) -0.0472(3) 0.080(2) Uani 1 1 d .
H30A H 0.1669 0.4228 -0.0398 0.119 Uiso 1 1 calc R
H30B H 0.0425 0.3770 -0.0610 0.119 Uiso 1 1 calc R
H30C H 0.1439 0.3001 -0.0822 0.119 Uiso 1 1 calc R
C31 C 0.1061(6) 0.3242(5) 0.0175(3) 0.0588(16) Uani 1 1 d .
C32 C 0.0029(5) 0.3318(5) 0.0507(3) 0.0603(16) Uani 1 1 d .
H32 H -0.0555 0.3612 0.0311 0.072 Uiso 1 1 calc R
C33 C -0.0220(5) 0.3004(4) 0.1094(3) 0.0534(15) Uani 1 1 d .
C34 C -0.1407(5) 0.3032(6) 0.1353(3) 0.0699(18) Uani 1 1 d .
H34A H -0.1653 0.2309 0.1382 0.105 Uiso 1 1 calc R
H34B H -0.1905 0.3265 0.1046 0.105 Uiso 1 1 calc R
H34C H -0.1420 0.3540 0.1797 0.105 Uiso 1 1 calc R
C35 C 0.0946(5) 0.7519(5) 0.6381(3) 0.0466(13) Uani 1 1 d .
C36 C 0.0450(5) 0.7074(5) 0.6866(3) 0.0636(17) Uani 1 1 d .
H36 H 0.0259 0.7533 0.7284 0.076 Uiso 1 1 calc R
C37 C 0.0237(6) 0.5946(6) 0.6732(4) 0.0736(19) Uani 1 1 d .
H37 H -0.0113 0.5653 0.7056 0.088 Uiso 1 1 calc R
C38 C 0.0540(6) 0.5252(5) 0.6120(3) 0.0692(18) Uani 1 1 d .
H38 H 0.0388 0.4495 0.6029 0.083 Uiso 1 1 calc R
C39 C 0.1072(6) 0.5693(5) 0.5646(3) 0.0640(17) Uani 1 1 d .
H39 H 0.1288 0.5230 0.5236 0.077 Uiso 1 1 calc R
C40 C 0.1284(5) 0.6808(5) 0.5776(3) 0.0575(16) Uani 1 1 d .
H40 H 0.1658 0.7094 0.5457 0.069 Uiso 1 1 calc R
C41 C 0.1923(5) 1.1941(5) 0.7215(3) 0.0526(14) Uani 1 1 d .
C42 C 0.2977(6) 1.2322(6) 0.7062(3) 0.0655(17) Uani 1 1 d .
H42 H 0.3465 1.1841 0.6793 0.079 Uiso 1 1 calc R
C43 C 0.3292(6) 1.3427(6) 0.7316(4) 0.081(2) Uani 1 1 d .
H43 H 0.3982 1.3698 0.7200 0.097 Uiso 1 1 calc R
C44 C 0.2586(6) 1.4129(5) 0.7740(4) 0.0724(19) Uani 1 1 d .
H44 H 0.2818 1.4865 0.7920 0.087 Uiso 1 1 calc R
C45 C 0.1564(6) 1.3759(5) 0.7897(3) 0.0684(18) Uani 1 1 d .
H45 H 0.1092 1.4241 0.8178 0.082 Uiso 1 1 calc R
C46 C 0.1218(6) 1.2646(5) 0.7632(3) 0.0606(16) Uani 1 1 d .
H46 H 0.0516 1.2386 0.7739 0.073 Uiso 1 1 calc R
C47 C 0.0734(5) 1.0476(5) 0.6527(3) 0.0478(13) Uani 1 1 d .
C48 C -0.0108(5) 1.1028(5) 0.6204(3) 0.0494(13) Uani 1 1 d .
C49 C -0.0358(5) 1.2115(5) 0.6249(3) 0.0573(15) Uani 1 1 d .
H49 H 0.0065 1.2703 0.6532 0.069 Uiso 1 1 calc R
C50 C -0.1275(5) 1.2288(6) 0.5848(3) 0.0634(17) Uani 1 1 d .
H50 H -0.1476 1.3007 0.5884 0.076 Uiso 1 1 calc R
C51 C -0.1891(5) 1.1435(6) 0.5404(3) 0.0659(18) Uani 1 1 d .
H51 H -0.2474 1.1599 0.5141 0.079 Uiso 1 1 calc R
C52 C -0.1664(5) 1.0327(6) 0.5339(3) 0.0577(16) Uani 1 1 d .
C53 C -0.2182(5) 0.9379(6) 0.4893(3) 0.0654(18) Uani 1 1 d .
H53 H -0.2761 0.9452 0.4595 0.078 Uiso 1 1 calc R
C54 C -0.1850(5) 0.8355(6) 0.4889(3) 0.0637(17) Uani 1 1 d .
H54 H -0.2204 0.7743 0.4584 0.076 Uiso 1 1 calc R
C55 C -0.0974(5) 0.8193(5) 0.5340(3) 0.0583(15) Uani 1 1 d .
H55 H -0.0770 0.7487 0.5339 0.070 Uiso 1 1 calc R
C56 C -0.0443(5) 0.9100(5) 0.5774(3) 0.0487(13) Uani 1 1 d .
C57 C -0.0781(5) 1.0163(5) 0.5762(3) 0.0512(14) Uani 1 1 d .
C58 C 0.0514(5) 0.9297(5) 0.6275(3) 0.0473(13) Uani 1 1 d .
C59 C 0.4975(5) 0.9036(5) 0.5638(3) 0.0591(16) Uani 1 1 d .
H59A H 0.4555 0.9157 0.5259 0.089 Uiso 1 1 calc R
H59B H 0.5447 0.8424 0.5482 0.089 Uiso 1 1 calc R
H59C H 0.5438 0.9685 0.5850 0.089 Uiso 1 1 calc R
C60 C 0.4155(5) 0.8787(5) 0.6155(3) 0.0488(13) Uani 1 1 d .
C61 C 0.4227(5) 0.7821(4) 0.6344(3) 0.0481(13) Uani 1 1 d .
H61 H 0.4675 0.7295 0.6076 0.058 Uiso 1 1 calc R
C62 C 0.3702(5) 0.7530(4) 0.6893(3) 0.0470(13) Uani 1 1 d .
C63 C 0.3907(6) 0.6436(5) 0.7028(3) 0.0638(17) Uani 1 1 d .
H63A H 0.4198 0.6551 0.7486 0.096 Uiso 1 1 calc R
H63B H 0.4445 0.6056 0.6714 0.096 Uiso 1 1 calc R
H63C H 0.3207 0.6002 0.6972 0.096 Uiso 1 1 calc R
C64 C 0.4586(5) 1.1733(6) 0.8704(3) 0.0704(18) Uani 1 1 d .
H64A H 0.5268 1.1338 0.8620 0.106 Uiso 1 1 calc R
H64B H 0.4493 1.1997 0.9187 0.106 Uiso 1 1 calc R
H64C H 0.4632 1.2346 0.8506 0.106 Uiso 1 1 calc R
C65 C 0.3582(5) 1.0970(5) 0.8389(3) 0.0513(14) Uani 1 1 d .
C66 C 0.2649(5) 1.0870(5) 0.8781(3) 0.0573(15) Uani 1 1 d .
H66 H 0.2692 1.1285 0.9233 0.069 Uiso 1 1 calc R
C67 C 0.1666(5) 1.0227(5) 0.8576(3) 0.0502(14) Uani 1 1 d .
C68 C 0.0723(6) 1.0262(6) 0.9069(3) 0.0675(18) Uani 1 1 d .
H68A H 0.0091 1.0610 0.8927 0.101 Uiso 1 1 calc R
H68B H 0.0982 1.0673 0.9517 0.101 Uiso 1 1 calc R
H68C H 0.0495 0.9524 0.9076 0.101 Uiso 1 1 calc R

loop_
_atom_site_aniso_label
_atom_site_aniso_U_11
_atom_site_aniso_U_22
_atom_site_aniso_U_33
_atom_site_aniso_U_23
_atom_site_aniso_U_13
_atom_site_aniso_U_12
Ru1 0.0521(3) 0.0393(3) 0.0462(3) 0.0037(2) 0.0014(2) 0.0035(2)
Ru2 0.0493(3) 0.0406(3) 0.0436(3) 0.00882(19) 0.00286(19) 0.00698(19)
O1 0.054(2) 0.054(3) 0.061(2) 0.0132(19) 0.0029(19) 0.0053(19)
O2 0.060(3) 0.045(2) 0.045(2) 0.0046(16) 0.0048(17) 0.0037(18)
O3 0.058(3) 0.048(2) 0.054(2) 0.0123(18) -0.0005(18) 0.0033(19)
O4 0.053(2) 0.043(2) 0.052(2) 0.0005(17) 0.0035(18) 0.0069(17)
O5 0.054(2) 0.052(2) 0.048(2) 0.0150(17) 0.0049(17) 0.0099(18)
O6 0.050(2) 0.046(2) 0.044(2) 0.0087(16) 0.0062(16) 0.0072(17)
O7 0.050(2) 0.045(2) 0.058(2) 0.0127(18) 0.0021(17) 0.0053(17)
O8 0.050(2) 0.042(2) 0.049(2) 0.0049(17) 0.0047(16) 0.0063(17)
N1 0.050(3) 0.045(3) 0.047(3) 0.000(2) 0.000(2) 0.001(2)
N2 0.056(3) 0.041(3) 0.061(3) 0.012(2) 0.003(2) 0.004(2)
N3 0.051(3) 0.039(3) 0.041(2) 0.0079(19) 0.0050(19) 0.006(2)
N4 0.053(3) 0.040(3) 0.047(3) 0.010(2) 0.002(2) 0.004(2)
C1 0.052(3) 0.048(3) 0.040(3) 0.003(2) 0.005(2) 0.002(3)
C2 0.056(4) 0.059(4) 0.052(3) 0.011(3) -0.008(3) -0.002(3)
C3 0.077(5) 0.060(4) 0.061(4) 0.011(3) -0.007(3) 0.005(3)
C4 0.094(5) 0.051(4) 0.052(4) 0.020(3) 0.005(3) 0.012(3)
C5 0.065(4) 0.059(4) 0.059(4) 0.016(3) 0.010(3) 0.000(3)
C6 0.051(4) 0.059(4) 0.049(3) 0.009(3) 0.011(3) 0.010(3)
C7 0.068(5) 0.051(4) 0.084(5) 0.001(3) -0.020(4) 0.001(3)
C8 0.104(7) 0.056(5) 0.118(6) 0.025(4) 0.025(5) 0.002(4)
C9 0.139(9) 0.087(7) 0.179(10) 0.066(7) 0.073(8) 0.027(6)
C10 0.133(9) 0.072(7) 0.150(9) 0.048(6) 0.005(7) -0.011(6)
C11 0.099(7) 0.065(6) 0.150(8) 0.044(5) -0.031(6) -0.010(5)
C12 0.083(6) 0.064(5) 0.129(7) 0.023(5) -0.014(5) 0.006(4)
C13 0.048(3) 0.046(4) 0.056(4) -0.002(3) 0.007(3) 0.003(2)
C14 0.045(4) 0.048(4) 0.078(4) -0.015(3) 0.003(3) 0.009(3)
C15 0.058(4) 0.050(4) 0.086(5) -0.002(3) -0.004(3) 0.014(3)
C16 0.052(4) 0.055(4) 0.109(6) -0.026(4) -0.001(4) 0.007(3)
C17 0.076(5) 0.070(5) 0.077(5) -0.021(4) -0.002(4) 0.017(4)
C18 0.058(4) 0.065(5) 0.066(4) -0.014(3) 0.004(3) 0.014(3)
C19 0.078(5) 0.080(6) 0.055(4) -0.014(4) 0.003(3) 0.016(4)
C20 0.076(5) 0.093(6) 0.044(3) -0.003(3) 0.005(3) 0.016(4)
C21 0.072(4) 0.069(5) 0.043(3) 0.001(3) 0.007(3) 0.009(3)
C22 0.047(3) 0.057(4) 0.052(3) -0.006(3) 0.004(3) 0.012(3)
C23 0.055(4) 0.061(4) 0.054(4) -0.005(3) 0.003(3) 0.016(3)
C24 0.051(4) 0.052(4) 0.050(3) 0.001(3) 0.003(3) 0.007(3)
C25 0.066(5) 0.089(5) 0.064(4) 0.006(4) 0.001(3) 0.024(4)
C26 0.066(4) 0.065(4) 0.046(3) 0.005(3) 0.010(3) 0.013(3)
C27 0.069(4) 0.057(4) 0.057(4) 0.005(3) 0.014(3) 0.015(3)
C28 0.079(5) 0.045(4) 0.046(3) 0.009(3) 0.015(3) 0.009(3)
C29 0.109(6) 0.043(4) 0.100(5) 0.005(4) 0.034(5) 0.008(4)
C30 0.093(6) 0.084(6) 0.068(4) 0.030(4) -0.010(4) 0.005(4)
C31 0.077(5) 0.037(3) 0.056(4) 0.001(3) -0.002(3) 0.000(3)
C32 0.068(4) 0.046(4) 0.063(4) 0.009(3) -0.010(3) 0.013(3)
C33 0.053(4) 0.034(3) 0.062(4) -0.006(3) -0.001(3) 0.003(2)
C34 0.058(4) 0.062(4) 0.079(4) -0.002(3) 0.001(3) 0.011(3)
C35 0.052(3) 0.045(3) 0.044(3) 0.013(2) 0.004(2) 0.007(2)
C36 0.072(4) 0.050(4) 0.069(4) 0.014(3) 0.023(3) 0.009(3)
C37 0.085(5) 0.055(4) 0.086(5) 0.026(4) 0.026(4) 0.008(3)
C38 0.074(5) 0.047(4) 0.085(5) 0.015(3) 0.001(4) 0.001(3)
C39 0.078(5) 0.049(4) 0.056(4) -0.001(3) 0.001(3) 0.002(3)
C40 0.080(4) 0.049(4) 0.043(3) 0.011(3) 0.004(3) -0.005(3)
C41 0.068(4) 0.043(3) 0.050(3) 0.017(3) 0.010(3) 0.004(3)
C42 0.068(4) 0.057(4) 0.073(4) 0.018(3) 0.011(3) 0.007(3)
C43 0.075(5) 0.056(4) 0.111(6) 0.019(4) 0.023(4) -0.002(4)
C44 0.082(5) 0.043(4) 0.090(5) 0.014(3) 0.016(4) -0.001(3)
C45 0.085(5) 0.051(4) 0.072(4) 0.019(3) 0.020(4) 0.008(3)
C46 0.071(4) 0.049(4) 0.063(4) 0.015(3) 0.020(3) 0.005(3)
C47 0.051(3) 0.048(3) 0.047(3) 0.017(2) 0.010(3) 0.011(3)
C48 0.052(3) 0.053(4) 0.047(3) 0.018(3) 0.008(2) 0.014(3)
C49 0.062(4) 0.058(4) 0.059(4) 0.025(3) 0.007(3) 0.011(3)
C50 0.066(4) 0.061(4) 0.072(4) 0.029(3) 0.012(3) 0.017(3)
C51 0.055(4) 0.086(5) 0.067(4) 0.035(4) 0.014(3) 0.023(4)
C52 0.051(4) 0.078(5) 0.049(3) 0.022(3) 0.014(3) 0.016(3)
C53 0.053(4) 0.095(6) 0.053(4) 0.028(4) 0.010(3) 0.010(4)
C54 0.061(4) 0.075(5) 0.050(3) 0.007(3) 0.005(3) 0.004(3)
C55 0.061(4) 0.065(4) 0.049(3) 0.015(3) 0.002(3) 0.012(3)
C56 0.048(3) 0.056(4) 0.044(3) 0.015(3) 0.004(2) 0.008(3)
C57 0.049(3) 0.059(4) 0.047(3) 0.017(3) 0.010(3) 0.006(3)
C58 0.050(3) 0.046(3) 0.046(3) 0.013(2) 0.001(2) 0.008(2)
C59 0.062(4) 0.059(4) 0.053(3) 0.010(3) 0.010(3) -0.001(3)
C60 0.049(3) 0.050(4) 0.043(3) 0.004(2) -0.002(2) 0.001(3)
C61 0.049(3) 0.039(3) 0.051(3) 0.002(2) 0.004(2) 0.004(2)
C62 0.051(3) 0.040(3) 0.049(3) 0.010(2) -0.007(2) 0.004(2)
C63 0.080(5) 0.043(4) 0.071(4) 0.016(3) 0.010(3) 0.016(3)
C64 0.066(4) 0.065(5) 0.074(4) 0.008(3) -0.011(3) -0.005(3)
C65 0.056(4) 0.042(3) 0.054(3) 0.009(3) -0.007(3) 0.006(3)
C66 0.070(4) 0.049(4) 0.051(3) 0.008(3) 0.000(3) 0.009(3)
C67 0.055(4) 0.048(3) 0.047(3) 0.009(3) 0.004(3) 0.012(3)
C68 0.075(5) 0.068(5) 0.054(4) 0.004(3) 0.018(3) 0.008(3)

loop_
_atom_type_symbol
_atom_type_description
_atom_type_scat_dispersion_real
_atom_type_scat_dispersion_imag
_atom_type_scat_source
C C 0.0030 0.0020 'International Tables Vol C Tables 4.2.6.8 and 6.1.1.4'
H H 0.0000 0.0000 'International Tables Vol C Tables 4.2.6.8 and 6.1.1.4'
N N 0.0060 0.0030 'International Tables Vol C Tables 4.2.6.8 and 6.1.1.4'
O O 0.0110 0.0060 'International Tables Vol C Tables 4.2.6.8 and 6.1.1.4'
Ru Ru -1.2590 0.8360 'International Tables Vol C Tables 4.2.6.8 and 6.1.1.4'

loop_
_geom_angle_atom_site_label_1
_geom_angle_atom_site_label_2
_geom_angle_atom_site_label_3
_geom_angle
N2 Ru1 N1 80.70(19)
N2 Ru1 O4 94.21(17)
N1 Ru1 O4 89.49(17)
N2 Ru1 O1 87.15(18)
N1 Ru1 O1 90.07(17)
O4 Ru1 O1 178.48(16)
N2 Ru1 O2 176.96(18)
N1 Ru1 O2 96.60(17)
O4 Ru1 O2 87.14(15)
O1 Ru1 O2 91.47(16)
N2 Ru1 O3 94.88(18)
N1 Ru1 O3 175.52(16)
O4 Ru1 O3 91.62(16)
O1 Ru1 O3 88.93(16)
O2 Ru1 O3 87.79(15)
N3 Ru2 N4 80.56(18)
N3 Ru2 O5 93.41(16)
N4 Ru2 O5 89.13(16)
N3 Ru2 O8 90.64(15)
N4 Ru2 O8 91.07(16)
O5 Ru2 O8 175.92(15)
N3 Ru2 O6 93.26(16)
N4 Ru2 O6 173.72(16)
O5 Ru2 O6 92.36(14)
O8 Ru2 O6 87.88(14)
N3 Ru2 O7 176.40(16)
N4 Ru2 O7 96.73(17)
O5 Ru2 O7 84.15(15)
O8 Ru2 O7 91.78(14)
O6 Ru2 O7 89.49(15)
C26 O1 Ru1 124.1(4)
C28 O2 Ru1 124.0(4)
C31 O3 Ru1 123.7(4)
C33 O4 Ru1 124.6(4)
C60 O5 Ru2 123.1(4)
C62 O6 Ru2 123.3(3)
C65 O7 Ru2 123.9(4)
C67 O8 Ru2 123.6(4)
C24 N1 C1 121.5(5)
C24 N1 Ru1 113.3(4)
C1 N1 Ru1 124.9(3)
C13 N2 C7 122.4(5)
C13 N2 Ru1 114.6(4)
C7 N2 Ru1 122.4(4)
C58 N3 C35 120.4(5)
C58 N3 Ru2 113.8(4)
C35 N3 Ru2 125.7(4)
C47 N4 C41 120.7(5)
C47 N4 Ru2 113.8(4)
C41 N4 Ru2 125.4(4)
C2 C1 C6 119.7(6)
C2 C1 N1 120.2(5)
C6 C1 N1 119.8(5)
C1 C2 C3 120.2(6)
C1 C2 H2 119.9
C3 C2 H2 119.9
C4 C3 C2 120.1(7)
C4 C3 H3 120.0
C2 C3 H3 120.0
C3 C4 C5 120.3(7)
C3 C4 H4 119.9
C5 C4 H4 119.9
C4 C5 C6 119.1(6)
C4 C5 H5 120.5
C6 C5 H5 120.5
C1 C6 C5 120.6(6)
C1 C6 H6 119.7
C5 C6 H6 119.7
C12 C7 C8 120.8(8)
C12 C7 N2 120.0(7)
C8 C7 N2 119.1(6)
C7 C8 C9 120.0(8)
C7 C8 H8 120.0
C9 C8 H8 120.0
C10 C9 C8 118.1(9)
C10 C9 H9 121.0
C8 C9 H9 121.0
C9 C10 C11 123.6(10)
C9 C10 H10 118.2
C11 C10 H10 118.2
C10 C11 C12 119.2(9)
C10 C11 H11 120.4
C12 C11 H11 120.4
C7 C12 C11 118.1(9)
C7 C12 H12 121.0
C11 C12 H12 121.0
N2 C13 C24 115.5(5)
N2 C13 C14 136.2(6)
C24 C13 C14 108.3(5)
C15 C14 C23 119.7(6)
C15 C14 C13 135.9(7)
C23 C14 C13 104.4(6)
C14 C15 C16 118.7(7)
C14 C15 H15 120.6
C16 C15 H15 120.6
C17 C16 C15 120.4(7)
C17 C16 H16 119.8
C15 C16 H16 119.8
C16 C17 C18 123.0(7)
C16 C17 H17 118.5
C18 C17 H17 118.5
C17 C18 C19 128.7(7)
C17 C18 C23 116.1(7)
C19 C18 C23 115.1(7)
C20 C19 C18 121.3(6)
C20 C19 H19 119.3
C18 C19 H19 119.3
C19 C20 C21 122.6(7)
C19 C20 H20 118.7
C21 C20 H20 118.7
C22 C21 C20 117.6(7)
C22 C21 H21 121.2
C20 C21 H21 121.2
C21 C22 C23 119.1(5)
C21 C22 C24 136.1(6)
C23 C22 C24 104.7(6)
C22 C23 C18 124.1(7)
C22 C23 C14 113.9(5)
C18 C23 C14 122.0(7)
N1 C24 C13 115.8(5)
N1 C24 C22 135.6(6)
C13 C24 C22 108.6(5)
C26 C25 H25A 109.5
C26 C25 H25B 109.5
H25A C25 H25B 109.5
C26 C25 H25C 109.5
H25A C25 H25C 109.5
H25B C25 H25C 109.5
O1 C26 C27 125.3(6)
O1 C26 C25 115.4(6)
C27 C26 C25 119.3(6)
C28 C27 C26 128.0(6)
C28 C27 H27 116.0
C26 C27 H27 116.0
O2 C28 C27 125.5(6)
O2 C28 C29 113.7(6)
C27 C28 C29 120.8(6)
C28 C29 H29A 109.5
C28 C29 H29B 109.5
H29A C29 H29B 109.5
C28 C29 H29C 109.5
H29A C29 H29C 109.5
H29B C29 H29C 109.5
C31 C30 H30A 109.5
C31 C30 H30B 109.5
H30A C30 H30B 109.5
C31 C30 H30C 109.5
H30A C30 H30C 109.5
H30B C30 H30C 109.5
O3 C31 C32 126.0(6)
O3 C31 C30 114.5(6)
C32 C31 C30 119.6(6)
C33 C32 C31 127.3(6)
C33 C32 H32 116.3
C31 C32 H32 116.3
O4 C33 C32 125.4(6)
O4 C33 C34 113.5(6)
C32 C33 C34 121.2(6)
C33 C34 H34A 109.5
C33 C34 H34B 109.5
H34A C34 H34B 109.5
C33 C34 H34C 109.5
H34A C34 H34C 109.5
H34B C34 H34C 109.5
C36 C35 C40 118.8(5)
C36 C35 N3 119.4(5)
C40 C35 N3 121.7(5)
C35 C36 C37 120.1(5)
C35 C36 H36 119.9
C37 C36 H36 119.9
C38 C37 C36 120.6(6)
C38 C37 H37 119.7
C36 C37 H37 119.7
C39 C38 C37 119.3(6)
C39 C38 H38 120.4
C37 C38 H38 120.4
C40 C39 C38 120.4(6)
C40 C39 H39 119.8
C38 C39 H39 119.8
C39 C40 C35 120.7(5)
C39 C40 H40 119.6
C35 C40 H40 119.6
C46 C41 C42 120.3(6)
C46 C41 N4 121.0(5)
C42 C41 N4 118.6(5)
C43 C42 C41 119.0(6)
C43 C42 H42 120.5
C41 C42 H42 120.5
C44 C43 C42 120.4(6)
C44 C43 H43 119.8
C42 C43 H43 119.8
C45 C44 C43 120.8(7)
C45 C44 H44 119.6
C43 C44 H44 119.6
C44 C45 C46 119.7(6)
C44 C45 H45 120.1
C46 C45 H45 120.1
C41 C46 C45 119.7(6)
C41 C46 H46 120.1
C45 C46 H46 120.1
N4 C47 C58 115.9(5)
N4 C47 C48 136.0(5)
C58 C47 C48 108.0(5)
C49 C48 C57 118.9(6)
C49 C48 C47 135.6(6)
C57 C48 C47 105.4(5)
C48 C49 C50 117.3(6)
C48 C49 H49 121.4
C50 C49 H49 121.4
C51 C50 C49 122.7(6)
C51 C50 H50 118.7
C49 C50 H50 118.7
C50 C51 C52 122.0(6)
C50 C51 H51 119.0
C52 C51 H51 119.0
C57 C52 C51 114.9(6)
C57 C52 C53 116.6(6)
C51 C52 C53 128.4(6)
C54 C53 C52 121.1(6)
C54 C53 H53 119.5
C52 C53 H53 119.5
C53 C54 C55 121.8(6)
C53 C54 H54 119.1
C55 C54 H54 119.1
C56 C55 C54 118.4(6)
C56 C55 H55 120.8
C54 C55 H55 120.8
C55 C56 C57 119.1(5)
C55 C56 C58 135.5(6)
C57 C56 C58 105.4(5)
C52 C57 C56 122.9(6)
C52 C57 C48 124.1(6)
C56 C57 C48 113.0(5)
N3 C58 C47 115.7(5)
N3 C58 C56 136.1(5)
C47 C58 C56 108.2(5)
C60 C59 H59A 109.5
C60 C59 H59B 109.5
H59A C59 H59B 109.5
C60 C59 H59C 109.5
H59A C59 H59C 109.5
H59B C59 H59C 109.5
O5 C60 C61 126.5(5)
O5 C60 C59 114.2(5)
C61 C60 C59 119.3(5)
C60 C61 C62 127.8(5)
C60 C61 H61 116.1
C62 C61 H61 116.1
O6 C62 C61 124.8(5)
O6 C62 C63 115.1(5)
C61 C62 C63 120.0(5)
C62 C63 H63A 109.5
C62 C63 H63B 109.5
H63A C63 H63B 109.5
C62 C63 H63C 109.5
H63A C63 H63C 109.5
H63B C63 H63C 109.5
C65 C64 H64A 109.5
C65 C64 H64B 109.5
H64A C64 H64B 109.5
C65 C64 H64C 109.5
H64A C64 H64C 109.5
H64B C64 H64C 109.5
O7 C65 C66 125.8(5)
O7 C65 C64 114.3(5)
C66 C65 C64 119.9(5)
C67 C66 C65 127.5(5)
C67 C66 H66 116.2
C65 C66 H66 116.2
O8 C67 C66 126.5(5)
O8 C67 C68 113.6(5)
C66 C67 C68 119.9(5)
C67 C68 H68A 109.5
C67 C68 H68B 109.5
H68A C68 H68B 109.5
C67 C68 H68C 109.5
H68A C68 H68C 109.5
H68B C68 H68C 109.5

loop_
_geom_bond_atom_site_label_1
_geom_bond_atom_site_label_2
_geom_bond_distance
Ru1 N2 1.980(5)
Ru1 N1 1.995(5)
Ru1 O4 2.020(4)
Ru1 O1 2.026(4)
Ru1 O2 2.038(4)
Ru1 O3 2.044(4)
Ru2 N3 1.995(4)
Ru2 N4 2.009(5)
Ru2 O5 2.026(3)
Ru2 O8 2.027(3)
Ru2 O6 2.048(4)
Ru2 O7 2.053(4)
O1 C26 1.269(7)
O2 C28 1.279(7)
O3 C31 1.268(7)
O4 C33 1.291(7)
O5 C60 1.287(6)
O6 C62 1.270(6)
O7 C65 1.280(6)
O8 C67 1.294(6)
N1 C24 1.329(7)
N1 C1 1.421(7)
N2 C13 1.312(7)
N2 C7 1.431(9)
N3 C58 1.316(7)
N3 C35 1.427(7)
N4 C47 1.303(7)
N4 C41 1.441(7)
C1 C2 1.372(8)
C1 C6 1.378(8)
C2 C3 1.382(9)
C2 H2 0.9300
C3 C4 1.373(9)
C3 H3 0.9300
C4 C5 1.384(9)
C4 H4 0.9300
C5 C6 1.386(8)
C5 H5 0.9300
C6 H6 0.9300
C7 C12 1.379(10)
C7 C8 1.385(10)
C8 C9 1.401(12)
C8 H8 0.9300
C9 C10 1.338(12)
C9 H9 0.9300
C10 C11 1.360(12)
C10 H10 0.9300
C11 C12 1.411(11)
C11 H11 0.9300
C12 H12 0.9300
C13 C24 1.430(8)
C13 C14 1.479(8)
C14 C15 1.360(9)
C14 C23 1.426(9)
C15 C16 1.439(9)
C15 H15 0.9300
C16 C17 1.360(11)
C16 H16 0.9300
C17 C18 1.394(10)
C17 H17 0.9300
C18 C19 1.395(10)
C18 C23 1.411(8)
C19 C20 1.362(10)
C19 H19 0.9300
C20 C21 1.426(8)
C20 H20 0.9300
C21 C22 1.363(9)
C21 H21 0.9300
C22 C23 1.400(9)
C22 C24 1.482(8)
C25 C26 1.508(8)
C25 H25A 0.9600
C25 H25B 0.9600
C25 H25C 0.9600
C26 C27 1.400(9)
C27 C28 1.375(8)
C27 H27 0.9300
C28 C29 1.507(8)
C29 H29A 0.9600
C29 H29B 0.9600
C29 H29C 0.9600
C30 C31 1.498(9)
C30 H30A 0.9600
C30 H30B 0.9600
C30 H30C 0.9600
C31 C32 1.399(9)
C32 C33 1.385(8)
C32 H32 0.9300
C33 C34 1.507(8)
C34 H34A 0.9600
C34 H34B 0.9600
C34 H34C 0.9600
C35 C36 1.384(8)
C35 C40 1.393(7)
C36 C37 1.384(9)
C36 H36 0.9300
C37 C38 1.382(9)
C37 H37 0.9300
C38 C39 1.381(9)
C38 H38 0.9300
C39 C40 1.369(8)
C39 H39 0.9300
C40 H40 0.9300
C41 C46 1.376(8)
C41 C42 1.386(8)
C42 C43 1.383(9)
C42 H42 0.9300
C43 C44 1.381(9)
C43 H43 0.9300
C44 C45 1.350(9)
C44 H44 0.9300
C45 C46 1.403(8)
C45 H45 0.9300
C46 H46 0.9300
C47 C58 1.447(8)
C47 C48 1.478(8)
C48 C49 1.393(8)
C48 C57 1.421(8)
C49 C50 1.405(9)
C49 H49 0.9300
C50 C51 1.378(9)
C50 H50 0.9300
C51 C52 1.404(9)
C51 H51 0.9300
C52 C57 1.398(8)
C52 C53 1.405(9)
C53 C54 1.362(9)
C53 H53 0.9300
C54 C55 1.430(9)
C54 H54 0.9300
C55 C56 1.367(8)
C55 H55 0.9300
C56 C57 1.418(8)
C56 C58 1.479(8)
C59 C60 1.525(7)
C59 H59A 0.9600
C59 H59B 0.9600
C59 H59C 0.9600
C60 C61 1.374(8)
C61 C62 1.409(7)
C61 H61 0.9300
C62 C63 1.501(8)
C63 H63A 0.9600
C63 H63B 0.9600
C63 H63C 0.9600
C64 C65 1.516(8)
C64 H64A 0.9600
C64 H64B 0.9600
C64 H64C 0.9600
C65 C66 1.393(8)
C66 C67 1.381(8)
C66 H66 0.9300
C67 C68 1.506(7)
C68 H68A 0.9600
C68 H68B 0.9600
C68 H68C 0.9600

loop_
_geom_torsion_atom_site_label_1
_geom_torsion_atom_site_label_2
_geom_torsion_atom_site_label_3
_geom_torsion_atom_site_label_4
_geom_torsion
N2 Ru1 O1 C26 163.7(5)
N1 Ru1 O1 C26 83.0(5)
O4 Ru1 O1 C26 10(6)
O2 Ru1 O1 C26 -13.6(5)
O3 Ru1 O1 C26 -101.4(5)
N2 Ru1 O2 C28 -52(3)
N1 Ru1 O2 C28 -79.5(4)
O4 Ru1 O2 C28 -168.7(4)
O1 Ru1 O2 C28 10.7(4)
O3 Ru1 O2 C28 99.6(4)
N2 Ru1 O3 C31 -81.7(4)
N1 Ru1 O3 C31 -92(2)
O4 Ru1 O3 C31 12.7(4)
O1 Ru1 O3 C31 -168.8(4)
O2 Ru1 O3 C31 99.7(4)
N2 Ru1 O4 C33 86.2(4)
N1 Ru1 O4 C33 166.8(4)
O1 Ru1 O4 C33 -120(6)
O2 Ru1 O4 C33 -96.5(4)
O3 Ru1 O4 C33 -8.8(4)
N3 Ru2 O5 C60 -88.8(4)
N4 Ru2 O5 C60 -169.3(4)
O8 Ru2 O5 C60 98(2)
O6 Ru2 O5 C60 4.6(4)
O7 Ru2 O5 C60 93.8(4)
N3 Ru2 O6 C62 79.0(4)
N4 Ru2 O6 C62 89.0(14)
O5 Ru2 O6 C62 -14.6(4)
O8 Ru2 O6 C62 169.5(4)
O7 Ru2 O6 C62 -98.7(4)
N3 Ru2 O7 C65 123(2)
N4 Ru2 O7 C65 81.7(4)
O5 Ru2 O7 C65 170.1(4)
O8 Ru2 O7 C65 -9.6(4)
O6 Ru2 O7 C65 -97.4(4)
N3 Ru2 O8 C67 -167.4(4)
N4 Ru2 O8 C67 -86.9(4)
O5 Ru2 O8 C67 6(2)
O6 Ru2 O8 C67 99.3(4)
O7 Ru2 O8 C67 9.9(4)
N2 Ru1 N1 C24 0.2(4)
O4 Ru1 N1 C24 -94.2(4)
O1 Ru1 N1 C24 87.3(4)
O2 Ru1 N1 C24 178.8(4)
O3 Ru1 N1 C24 10(2)
N2 Ru1 N1 C1 -173.9(4)
O4 Ru1 N1 C1 91.8(4)
O1 Ru1 N1 C1 -86.8(4)
O2 Ru1 N1 C1 4.7(4)
O3 Ru1 N1 C1 -164(2)
N1 Ru1 N2 C13 1.9(4)
O4 Ru1 N2 C13 90.7(4)
O1 Ru1 N2 C13 -88.7(4)
O2 Ru1 N2 C13 -26(3)
O3 Ru1 N2 C13 -177.3(4)
N1 Ru1 N2 C7 173.4(5)
O4 Ru1 N2 C7 -97.8(5)
O1 Ru1 N2 C7 82.9(5)
O2 Ru1 N2 C7 146(3)
O3 Ru1 N2 C7 -5.8(5)
N4 Ru2 N3 C58 3.2(4)
O5 Ru2 N3 C58 -85.4(4)
O8 Ru2 N3 C58 94.2(4)
O6 Ru2 N3 C58 -177.9(4)
O7 Ru2 N3 C58 -38(3)
N4 Ru2 N3 C35 -173.8(4)
O5 Ru2 N3 C35 97.6(4)
O8 Ru2 N3 C35 -82.9(4)
O6 Ru2 N3 C35 5.1(4)
O7 Ru2 N3 C35 145(2)
N3 Ru2 N4 C47 -1.0(4)
O5 Ru2 N4 C47 92.6(4)
O8 Ru2 N4 C47 -91.5(4)
O6 Ru2 N4 C47 -11.2(15)
O7 Ru2 N4 C47 176.6(4)
N3 Ru2 N4 C41 179.9(4)
O5 Ru2 N4 C41 -86.5(4)
O8 Ru2 N4 C41 89.4(4)
O6 Ru2 N4 C41 169.7(12)
O7 Ru2 N4 C41 -2.5(4)
C24 N1 C1 C2 -65.4(7)
Ru1 N1 C1 C2 108.2(5)
C24 N1 C1 C6 120.9(6)
Ru1 N1 C1 C6 -65.5(6)
C6 C1 C2 C3 -2.1(8)
N1 C1 C2 C3 -175.9(5)
C1 C2 C3 C4 -0.2(9)
C2 C3 C4 C5 2.0(9)
C3 C4 C5 C6 -1.5(9)
C2 C1 C6 C5 2.6(8)
N1 C1 C6 C5 176.4(5)
C4 C5 C6 C1 -0.8(8)
C13 N2 C7 C12 -74.0(8)
Ru1 N2 C7 C12 115.1(6)
C13 N2 C7 C8 109.1(7)
Ru1 N2 C7 C8 -61.8(8)
C12 C7 C8 C9 -2.1(13)
N2 C7 C8 C9 174.8(8)
C7 C8 C9 C10 3.8(16)
C8 C9 C10 C11 -2.8(18)
C9 C10 C11 C12 0.1(16)
C8 C7 C12 C11 -0.6(12)
N2 C7 C12 C11 -177.4(6)
C10 C11 C12 C7 1.6(13)
C7 N2 C13 C24 -175.0(5)
Ru1 N2 C13 C24 -3.5(6)
C7 N2 C13 C14 1.3(10)
Ru1 N2 C13 C14 172.8(6)
N2 C13 C14 C15 -3.7(12)
C24 C13 C14 C15 172.8(7)
N2 C13 C14 C23 179.3(6)
C24 C13 C14 C23 -4.2(6)
C23 C14 C15 C16 -0.4(9)
C13 C14 C15 C16 -177.0(6)
C14 C15 C16 C17 -1.4(10)
C15 C16 C17 C18 1.3(11)
C16 C17 C18 C19 177.9(7)
C16 C17 C18 C23 0.5(10)
C17 C18 C19 C20 -177.9(7)
C23 C18 C19 C20 -0.5(10)
C18 C19 C20 C21 2.6(11)
C19 C20 C21 C22 -1.7(10)
C20 C21 C22 C23 -1.2(9)
C20 C21 C22 C24 179.3(6)
C21 C22 C23 C18 3.4(9)
C24 C22 C23 C18 -177.0(6)
C21 C22 C23 C14 -178.8(5)
C24 C22 C23 C14 0.7(7)
C17 C18 C23 C22 175.2(6)
C19 C18 C23 C22 -2.5(9)
C17 C18 C23 C14 -2.3(9)
C19 C18 C23 C14 179.9(6)
C15 C14 C23 C22 -175.5(5)
C13 C14 C23 C22 2.1(7)
C15 C14 C23 C18 2.3(9)
C13 C14 C23 C18 179.9(5)
C1 N1 C24 C13 172.2(5)
Ru1 N1 C24 C13 -2.0(6)
C1 N1 C24 C22 -5.6(10)
Ru1 N1 C24 C22 -179.9(5)
N2 C13 C24 N1 3.7(8)
C14 C13 C24 N1 -173.6(5)
N2 C13 C24 C22 -177.9(5)
C14 C13 C24 C22 4.8(6)
C21 C22 C24 N1 -6.0(12)
C23 C22 C24 N1 174.5(6)
C21 C22 C24 C13 176.0(7)
C23 C22 C24 C13 -3.4(6)
Ru1 O1 C26 C27 10.6(8)
Ru1 O1 C26 C25 -167.2(4)
O1 C26 C27 C28 0.6(10)
C25 C26 C27 C28 178.2(6)
Ru1 O2 C28 C27 -4.6(8)
Ru1 O2 C28 C29 175.1(4)
C26 C27 C28 O2 -3.9(10)
C26 C27 C28 C29 176.4(6)
Ru1 O3 C31 C32 -9.6(8)
Ru1 O3 C31 C30 170.3(4)
O3 C31 C32 C33 -2.2(10)
C30 C31 C32 C33 177.9(6)
Ru1 O4 C33 C32 1.5(7)
Ru1 O4 C33 C34 -177.8(3)
C31 C32 C33 O4 6.8(10)
C31 C32 C33 C34 -173.9(5)
C58 N3 C35 C36 -103.1(7)
Ru2 N3 C35 C36 73.8(6)
C58 N3 C35 C40 81.6(7)
Ru2 N3 C35 C40 -101.6(6)
C40 C35 C36 C37 -3.7(10)
N3 C35 C36 C37 -179.2(6)
C35 C36 C37 C38 1.5(11)
C36 C37 C38 C39 0.8(11)
C37 C38 C39 C40 -0.9(11)
C38 C39 C40 C35 -1.4(10)
C36 C35 C40 C39 3.7(10)
N3 C35 C40 C39 179.1(6)
C47 N4 C41 C46 64.6(7)
Ru2 N4 C41 C46 -116.3(6)
C47 N4 C41 C42 -117.6(6)
Ru2 N4 C41 C42 61.5(7)
C46 C41 C42 C43 -2.3(10)
N4 C41 C42 C43 179.9(6)
C41 C42 C43 C44 2.9(11)
C42 C43 C44 C45 -2.2(12)
C43 C44 C45 C46 0.8(11)
C42 C41 C46 C45 0.9(10)
N4 C41 C46 C45 178.6(6)
C44 C45 C46 C41 -0.1(10)
C41 N4 C47 C58 178.0(4)
Ru2 N4 C47 C58 -1.2(6)
C41 N4 C47 C48 0.6(9)
Ru2 N4 C47 C48 -178.6(5)
N4 C47 C48 C49 -4.7(11)
C58 C47 C48 C49 177.8(6)
N4 C47 C48 C57 176.3(6)
C58 C47 C48 C57 -1.2(6)
C57 C48 C49 C50 0.1(8)
C47 C48 C49 C50 -178.8(6)
C48 C49 C50 C51 -2.5(9)
C49 C50 C51 C52 2.1(9)
C50 C51 C52 C57 0.7(8)
C50 C51 C52 C53 -177.1(6)
C57 C52 C53 C54 1.5(8)
C51 C52 C53 C54 179.3(6)
C52 C53 C54 C55 0.7(9)
C53 C54 C55 C56 -1.5(9)
C54 C55 C56 C57 0.1(8)
C54 C55 C56 C58 -175.7(6)
C51 C52 C57 C56 179.0(5)
C53 C52 C57 C56 -3.0(8)
C51 C52 C57 C48 -3.1(8)
C53 C52 C57 C48 174.9(5)
C55 C56 C57 C52 2.2(8)
C58 C56 C57 C52 179.1(5)
C55 C56 C57 C48 -175.9(5)
C58 C56 C57 C48 1.0(6)
C49 C48 C57 C52 2.8(8)
C47 C48 C57 C52 -178.0(5)
C49 C48 C57 C56 -179.1(5)
C47 C48 C57 C56 0.1(6)
C35 N3 C58 C47 172.5(4)
Ru2 N3 C58 C47 -4.7(6)
C35 N3 C58 C56 -7.2(9)
Ru2 N3 C58 C56 175.6(5)
N4 C47 C58 N3 4.0(7)
C48 C47 C58 N3 -177.9(4)
N4 C47 C58 C56 -176.2(4)
C48 C47 C58 C56 1.8(6)
C55 C56 C58 N3 -5.9(11)
C57 C56 C58 N3 177.9(6)
C55 C56 C58 C47 174.5(6)
C57 C56 C58 C47 -1.7(6)
Ru2 O5 C60 C61 6.0(8)
Ru2 O5 C60 C59 -172.5(3)
O5 C60 C61 C62 -11.0(10)
C59 C60 C61 C62 167.4(5)
Ru2 O6 C62 C61 14.9(7)
Ru2 O6 C62 C63 -167.5(4)
C60 C61 C62 O6 -1.0(10)
C60 C61 C62 C63 -178.5(6)
Ru2 O7 C65 C66 6.3(8)
Ru2 O7 C65 C64 -172.5(4)
O7 C65 C66 C67 0.6(10)
C64 C65 C66 C67 179.4(6)
Ru2 O8 C67 C66 -7.1(8)
Ru2 O8 C67 C68 170.4(4)
C65 C66 C67 O8 -0.2(11)
C65 C66 C67 C68 -177.5(6)
